data_7044187
loop_
_publ_author_name
'Wu, Kui'
'Yang, Zhihua'
'Pan, ShiLie'

_publ_section_title
;
 Na6Si3S8O: first example of sulfide silicate exhibiting unusual
 tri-polymerized [Si3S8O]6-- units without the S&#x2212;O bonds
;
_journal_name_full 'Dalton Trans.'
_journal_paper_doi 10.1039/C7DT03125D
_journal_year 2017
_chemical_formula_sum 'Na6 O S8 Si3'
_chemical_formula_weight 494.69
_space_group_crystal_system monoclinic
_space_group_IT_number 14
_space_group_name_Hall '-P 2yn'
_space_group_name_H-M_alt 'P 1 21/n 1'
_symmetry_space_group_name_Hall '-P 2yn'
_symmetry_space_group_name_H-M 'P 1 21/n 1'
_audit_creation_method SHELXL-2014/7
_audit_update_record
;
2016-06-23 deposited with the CCDC.
2017-09-11 downloaded from the CCDC.
;
_cell_angle_alpha 90
_cell_angle_beta 90.561(8)
_cell_angle_gamma 90
_cell_formula_units_Z 4
_cell_length_a 6.8006(8)
_cell_length_b 14.3414(18)
_cell_length_c 16.207(2)
_cell_measurement_reflns_used 3293
_cell_measurement_temperature 296(2)
_cell_measurement_theta_max 25.77
_cell_measurement_theta_min 2.84
_cell_volume 1580.6(3)
_computing_cell_refinement 'Bruker SMART'
_computing_data_collection 'Bruker SMART'
_computing_data_reduction 'Bruker SAINT'
_computing_molecular_graphics 'Bruker SHELXTL'
_computing_publication_material 'Bruker SHELXTL'
_computing_structure_refinement 'SHELXL-2014/7 (Sheldrick, 2014)'
_computing_structure_solution 'Bruker SHELXTL'
_diffrn_ambient_temperature 296(2)
_diffrn_measured_fraction_theta_full 1.000
_diffrn_measured_fraction_theta_max 0.999
_diffrn_measurement_device_type 'CCD area detector'
_diffrn_measurement_method 'phi and omega scans'
_diffrn_radiation_type MoK\a
_diffrn_radiation_wavelength 0.71073
_diffrn_reflns_av_R_equivalents 0.0868
_diffrn_reflns_av_unetI/netI 0.0480
_diffrn_reflns_Laue_measured_fraction_full 1.000
_diffrn_reflns_Laue_measured_fraction_max 0.999
_diffrn_reflns_limit_h_max 8
_diffrn_reflns_limit_h_min -8
_diffrn_reflns_limit_k_max 18
_diffrn_reflns_limit_k_min -18
_diffrn_reflns_limit_l_max 21
_diffrn_reflns_limit_l_min -21
_diffrn_reflns_number 33491
_diffrn_reflns_point_group_measured_fraction_full 1.000
_diffrn_reflns_point_group_measured_fraction_max 0.999
_diffrn_reflns_theta_full 25.242
_diffrn_reflns_theta_max 27.510
_diffrn_reflns_theta_min 1.896
_diffrn_source 'sealed tube'
_exptl_absorpt_coefficient_mu 1.497
_exptl_absorpt_correction_T_max 0.7456
_exptl_absorpt_correction_T_min 0.6618
_exptl_absorpt_correction_type multi-scan
_exptl_absorpt_process_details SADABS
_exptl_crystal_colour colorless
_exptl_crystal_density_diffrn 2.079
_exptl_crystal_description block
_exptl_crystal_F_000 976
_exptl_crystal_size_max 0.157
_exptl_crystal_size_mid 0.124
_exptl_crystal_size_min 0.107
_refine_diff_density_max 0.861
_refine_diff_density_min -0.749
_refine_diff_density_rms 0.107
_refine_ls_extinction_method none
_refine_ls_goodness_of_fit_ref 1.024
_refine_ls_matrix_type full
_refine_ls_number_parameters 163
_refine_ls_number_reflns 3632
_refine_ls_number_restraints 1
_refine_ls_restrained_S_all 1.025
_refine_ls_R_factor_all 0.0611
_refine_ls_R_factor_gt 0.0368
_refine_ls_shift/su_max 0.001
_refine_ls_shift/su_mean 0.000
_refine_ls_structure_factor_coef Fsqd
_refine_ls_weighting_details 'w=1/[\s^2^(Fo^2^)+(0.0319P)^2^+1.5241P] where P=(Fo^2^+2Fc^2^)/3'
_refine_ls_weighting_scheme calc
_refine_ls_wR_factor_gt 0.0752
_refine_ls_wR_factor_ref 0.0835
_reflns_Friedel_coverage 0.000
_reflns_number_gt 2687
_reflns_number_total 3632
_reflns_threshold_expression 'I > 2\s(I)'
_cod_data_source_file c7dt03125d2.cif
_cod_data_source_block 555
_cod_database_code 7044187
_shelx_shelxl_version_number 2014/7
_shelx_space_group_comment
;
The symmetry employed for this shelxl refinement is uniquely defined
by the following loop, which should always be used as a source of
symmetry information in preference to the above space-group names.
They are only intended as comments.
;

loop_
_space_group_symop_operation_xyz
'x, y, z'
'-x+1/2, y+1/2, -z+1/2'
'-x, -y, -z'
'x-1/2, -y-1/2, z-1/2'

loop_
_atom_site_label
_atom_site_type_symbol
_atom_site_fract_x
_atom_site_fract_y
_atom_site_fract_z
_atom_site_U_iso_or_equiv
_atom_site_adp_type
_atom_site_occupancy
_atom_site_site_symmetry_order
_atom_site_calc_flag
_atom_site_refinement_flags_adp
S1 S 0.15295(11) 0.64145(6) 0.73908(5) 0.01917(19) Uani 1 1 d .
S2 S 0.59507(11) 0.67740(6) 0.84070(5) 0.02066(19) Uani 1 1 d .
S3 S 0.53399(11) 0.53895(6) 0.62289(5) 0.01966(19) Uani 1 1 d .
S4 S 0.28638(12) 0.93868(6) 0.57464(5) 0.02192(19) Uani 1 1 d .
S5 S 0.11090(13) 0.63576(7) 0.53078(5) 0.0253(2) Uani 1 1 d .
S6 S 0.14005(12) 0.74754(7) 0.92622(5) 0.0248(2) Uani 1 1 d .
S7 S 0.33723(14) 0.87070(7) 0.77377(6) 0.0280(2) Uani 1 1 d U
S8 S 0.75480(13) 0.88440(7) 0.65765(6) 0.0296(2) Uani 1 1 d .
Si1 Si 0.31973(12) 0.64359(6) 0.62428(5) 0.01535(19) Uani 1 1 d .
Si2 Si 0.45702(13) 0.85383(6) 0.65090(6) 0.01786(19) Uani 1 1 d U
Si3 Si 0.31433(13) 0.73314(7) 0.82277(6) 0.0182(2) Uani 1 1 d .
Na1 Na 0.44630(19) 0.50088(10) 0.79181(9) 0.0273(3) Uani 1 1 d .
Na2 Na 0.7464(2) 0.56248(10) 0.47218(9) 0.0295(3) Uani 1 1 d .
Na3 Na -0.0765(2) 0.57651(10) 0.91191(9) 0.0319(3) Uani 1 1 d .
Na4 Na 0.7805(2) 0.68604(11) 0.67304(10) 0.0340(4) Uani 1 1 d .
Na5 Na 0.9700(2) 0.82960(11) 0.51266(9) 0.0356(4) Uani 1 1 d .
Na6 Na 0.7917(2) 0.84877(11) 0.86163(11) 0.0434(4) Uani 1 1 d .
O1 O 0.4417(3) 0.74234(15) 0.62771(14) 0.0210(5) Uani 1 1 d .

loop_
_atom_site_aniso_label
_atom_site_aniso_U_11
_atom_site_aniso_U_22
_atom_site_aniso_U_33
_atom_site_aniso_U_23
_atom_site_aniso_U_13
_atom_site_aniso_U_12
S1 0.0151(4) 0.0234(5) 0.0190(4) -0.0012(3) 0.0000(3) -0.0018(3)
S2 0.0151(4) 0.0233(5) 0.0235(4) -0.0020(4) -0.0028(3) 0.0034(3)
S3 0.0181(4) 0.0179(5) 0.0230(4) -0.0006(3) 0.0004(3) 0.0029(3)
S4 0.0224(4) 0.0230(5) 0.0203(4) 0.0024(4) -0.0018(3) 0.0000(3)
S5 0.0228(4) 0.0286(5) 0.0242(5) -0.0006(4) -0.0095(4) -0.0014(4)
S6 0.0206(4) 0.0287(5) 0.0251(5) -0.0059(4) 0.0038(3) 0.0015(4)
S7 0.0357(5) 0.0259(5) 0.0225(4) 0.0034(4) 0.0046(4) 0.0052(4)
S8 0.0173(4) 0.0298(6) 0.0417(6) -0.0076(4) -0.0007(4) -0.0073(4)
Si1 0.0137(4) 0.0162(5) 0.0162(4) -0.0007(4) -0.0012(3) -0.0003(3)
Si2 0.0165(4) 0.0165(5) 0.0206(4) -0.0013(4) -0.0015(3) -0.0016(4)
Si3 0.0141(4) 0.0184(5) 0.0221(5) -0.0032(4) -0.0007(4) 0.0013(4)
Na1 0.0269(7) 0.0253(8) 0.0297(8) 0.0040(6) 0.0001(6) 0.0031(6)
Na2 0.0273(7) 0.0288(8) 0.0323(8) -0.0025(6) -0.0035(6) -0.0036(6)
Na3 0.0282(8) 0.0324(9) 0.0351(8) 0.0029(7) 0.0013(6) 0.0073(6)
Na4 0.0235(7) 0.0313(9) 0.0469(10) -0.0032(7) -0.0065(7) -0.0001(6)
Na5 0.0336(8) 0.0442(10) 0.0292(8) -0.0044(7) 0.0013(7) -0.0115(7)
Na6 0.0414(9) 0.0306(9) 0.0581(11) -0.0046(8) -0.0008(8) -0.0081(7)
O1 0.0258(12) 0.0131(12) 0.0241(12) -0.0015(10) 0.0000(10) -0.0043(10)

loop_
_atom_type_symbol
_atom_type_description
_atom_type_scat_dispersion_real
_atom_type_scat_dispersion_imag
_atom_type_scat_source
Na Na 0.0362 0.0249 'International Tables Vol C Tables 4.2.6.8 and 6.1.1.4'
Si Si 0.0817 0.0704 'International Tables Vol C Tables 4.2.6.8 and 6.1.1.4'
S S 0.1246 0.1234 'International Tables Vol C Tables 4.2.6.8 and 6.1.1.4'
O O 0.0106 0.0060 'International Tables Vol C Tables 4.2.6.8 and 6.1.1.4'

loop_
_geom_angle_atom_site_label_1
_geom_angle_atom_site_label_2
_geom_angle_atom_site_label_3
_geom_angle
_geom_angle_site_symmetry_1
_geom_angle_site_symmetry_3
Si3 S1 Si1 105.00(5) . .
Si3 S1 Na4 123.09(5) . 1_455
Si1 S1 Na4 98.36(5) . 1_455
Si3 S1 Na1 84.10(5) . .
Si1 S1 Na1 84.35(4) . .
Na4 S1 Na1 150.14(5) 1_455 .
Si3 S1 Na3 83.29(4) . .
Si1 S1 Na3 164.51(5) . .
Na4 S1 Na3 87.50(5) 1_455 .
Na1 S1 Na3 83.53(4) . .
Si3 S2 Na6 96.60(5) . .
Si3 S2 Na1 88.84(5) . .
Na6 S2 Na1 168.53(6) . .
Si3 S2 Na3 161.59(6) . 1_655
Na6 S2 Na3 91.41(5) . 1_655
Na1 S2 Na3 86.38(5) . 1_655
Si3 S2 Na5 82.62(5) . 4_576
Na6 S2 Na5 93.28(5) . 4_576
Na1 S2 Na5 97.43(5) . 4_576
Na3 S2 Na5 80.39(5) 1_655 4_576
Si3 S2 Na4 104.44(5) . .
Na6 S2 Na4 82.54(5) . .
Na1 S2 Na4 86.33(5) . .
Na3 S2 Na4 92.99(5) 1_655 .
Na5 S2 Na4 172.12(5) 4_576 .
Si1 S3 Na4 82.65(5) . .
Si1 S3 Na2 84.79(5) . 3_666
Na4 S3 Na2 159.54(5) . 3_666
Si1 S3 Na1 88.56(5) . .
Na4 S3 Na1 89.76(5) . .
Na2 S3 Na1 106.04(5) 3_666 .
Si1 S3 Na2 106.34(5) . .
Na4 S3 Na2 81.61(5) . .
Na2 S3 Na2 86.53(5) 3_666 .
Na1 S3 Na2 161.53(5) . .
Si1 S3 Na6 158.61(6) . 2_646
Na4 S3 Na6 115.25(5) . 2_646
Na2 S3 Na6 80.89(5) 3_666 2_646
Na1 S3 Na6 80.29(5) . 2_646
Na2 S3 Na6 88.63(5) . 2_646
Si2 S4 Na3 88.74(5) . 2_556
Si2 S4 Na3 108.88(5) . 4_675
Na3 S4 Na3 83.57(5) 2_556 4_675
Si2 S4 Na5 107.74(5) . 1_455
Na3 S4 Na5 161.55(6) 2_556 1_455
Na3 S4 Na5 83.25(5) 4_675 1_455
Si2 S4 Na1 92.45(5) . 2_556
Na3 S4 Na1 96.69(5) 2_556 2_556
Na3 S4 Na1 158.67(5) 4_675 2_556
Na5 S4 Na1 90.96(5) 1_455 2_556
Si1 S5 Na2 148.57(6) . 1_455
Si1 S5 Na5 103.96(5) . 1_455
Na2 S5 Na5 91.93(5) 1_455 1_455
Si1 S5 Na2 81.01(5) . 3_666
Na2 S5 Na2 85.73(5) 1_455 3_666
Na5 S5 Na2 173.38(5) 1_455 3_666
Si1 S5 Na6 112.19(5) . 4_575
Na2 S5 Na6 94.88(5) 1_455 4_575
Na5 S5 Na6 88.58(5) 1_455 4_575
Na2 S5 Na6 85.45(5) 3_666 4_575
Si1 S5 Na4 86.78(5) . 1_455
Na2 S5 Na4 73.65(4) 1_455 1_455
Na5 S5 Na4 69.08(4) 1_455 1_455
Na2 S5 Na4 115.99(5) 3_666 1_455
Na6 S5 Na4 154.05(5) 4_575 1_455
Si3 S6 Na5 84.58(5) . 4_576
Si3 S6 Na3 98.43(5) . .
Na5 S6 Na3 96.24(5) 4_576 .
Si3 S6 Na2 99.06(5) . 4_576
Na5 S6 Na2 92.57(5) 4_576 4_576
Na3 S6 Na2 161.08(5) . 4_576
Si3 S6 Na6 102.98(5) . 1_455
Na5 S6 Na6 170.13(6) 4_576 1_455
Na3 S6 Na6 88.98(5) . 1_455
Na2 S6 Na6 80.08(5) 4_576 1_455
Si3 S7 Si2 105.53(5) . .
Si3 S7 Na1 133.31(5) . 2_556
Si2 S7 Na1 89.40(5) . 2_556
Si2 S8 Na1 149.63(6) . 2_656
Si2 S8 Na4 81.56(5) . .
Na1 S8 Na4 122.26(5) 2_656 .
Si2 S8 Na5 113.69(5) . .
Na1 S8 Na5 91.65(5) 2_656 .
Na4 S8 Na5 76.67(5) . .
Si2 S8 Na3 78.33(5) . 2_556
Na1 S8 Na3 81.88(5) 2_656 2_556
Na4 S8 Na3 155.04(5) . 2_556
Na5 S8 Na3 98.07(5) . 2_556
Si2 S8 Na6 94.78(5) . .
Na1 S8 Na6 75.57(5) 2_656 .
Na4 S8 Na6 76.02(5) . .
Na5 S8 Na6 136.63(5) . .
Na3 S8 Na6 120.10(5) 2_556 .
O1 Si1 S5 114.48(10) . .
O1 Si1 S3 105.51(9) . .
S5 Si1 S3 115.23(5) . .
O1 Si1 S1 104.42(9) . .
S5 Si1 S1 105.31(5) . .
S3 Si1 S1 111.46(5) . .
O1 Si1 Na2 146.82(9) . 3_666
S5 Si1 Na2 61.67(4) . 3_666
S3 Si1 Na2 57.05(4) . 3_666
S1 Si1 Na2 108.30(5) . 3_666
O1 Si2 S8 106.09(9) . .
O1 Si2 S4 113.52(9) . .
S8 Si2 S4 116.52(6) . .
O1 Si2 S7 107.10(9) . .
S8 Si2 S7 107.63(5) . .
S4 Si2 S7 105.51(5) . .
O1 Si2 Na3 147.81(9) . 2_556
S8 Si2 Na3 65.63(4) . 2_556
S4 Si2 Na3 54.20(4) . 2_556
S7 Si2 Na3 105.00(5) . 2_556
S6 Si3 S2 117.06(6) . .
S6 Si3 S7 104.68(5) . .
S2 Si3 S7 109.64(5) . .
S6 Si3 S1 105.97(5) . .
S2 Si3 S1 108.06(5) . .
S7 Si3 S1 111.39(5) . .
S6 Si3 Na5 57.62(4) . 4_576
S2 Si3 Na5 59.44(4) . 4_576
S7 Si3 Na5 124.33(5) . 4_576
S1 Si3 Na5 124.04(5) . 4_576
S8 Na1 S2 101.44(5) 2_646 .
S8 Na1 S4 89.88(5) 2_646 2_546
S2 Na1 S4 105.52(5) . 2_546
S8 Na1 S3 103.93(5) 2_646 .
S2 Na1 S3 91.14(5) . .
S4 Na1 S3 155.95(6) 2_546 .
S8 Na1 S7 101.92(5) 2_646 2_546
S2 Na1 S7 156.56(6) . 2_546
S4 Na1 S7 72.63(4) 2_546 2_546
S3 Na1 S7 85.16(5) . 2_546
S8 Na1 S1 174.34(6) 2_646 .
S2 Na1 S1 73.14(4) . .
S4 Na1 S1 93.16(5) 2_546 .
S3 Na1 S1 74.90(4) . .
S7 Na1 S1 83.56(4) 2_546 .
S8 Na1 Na6 59.47(4) 2_646 2_646
S2 Na1 Na6 122.09(5) . 2_646
S4 Na1 Na6 126.31(5) 2_546 2_646
S3 Na1 Na6 51.29(4) . 2_646
S7 Na1 Na6 72.57(4) 2_546 2_646
S1 Na1 Na6 121.74(5) . 2_646
S8 Na1 Na3 54.15(4) 2_646 1_655
S2 Na1 Na3 47.40(3) . 1_655
S4 Na1 Na3 99.98(5) 2_546 1_655
S3 Na1 Na3 104.07(5) . 1_655
S7 Na1 Na3 155.58(5) 2_546 1_655
S1 Na1 Na3 120.51(5) . 1_655
Na6 Na1 Na3 95.36(4) 2_646 1_655
S8 Na1 Na5 45.56(4) 2_646 2_646
S2 Na1 Na5 106.03(5) . 2_646
S4 Na1 Na5 44.50(3) 2_546 2_646
S3 Na1 Na5 146.79(5) . 2_646
S7 Na1 Na5 89.09(5) 2_546 2_646
S1 Na1 Na5 136.87(5) . 2_646
Na6 Na1 Na5 95.83(5) 2_646 2_646
Na3 Na1 Na5 70.71(4) 1_655 2_646
S3 Na2 S5 161.39(6) 3_666 1_655
S3 Na2 S3 93.47(5) 3_666 .
S5 Na2 S3 101.74(5) 1_655 .
S3 Na2 S6 100.16(5) 3_666 4_675
S5 Na2 S6 87.32(5) 1_655 4_675
S3 Na2 S6 101.64(5) . 4_675
S3 Na2 S5 73.85(4) 3_666 3_666
S5 Na2 S5 94.27(5) 1_655 3_666
S3 Na2 S5 93.88(5) . 3_666
S6 Na2 S5 163.75(6) 4_675 3_666
S3 Na2 Si1 38.16(3) 3_666 3_666
S5 Na2 Si1 126.17(5) 1_655 3_666
S3 Na2 Si1 103.04(5) . 3_666
S6 Na2 Si1 132.02(5) 4_675 3_666
S5 Na2 Si1 37.33(3) 3_666 3_666
S3 Na2 Na6 51.21(4) 3_666 4_575
S5 Na2 Na6 137.69(6) 1_655 4_575
S3 Na2 Na6 91.53(5) . 4_575
S6 Na2 Na6 50.51(4) 4_675 4_575
S5 Na2 Na6 125.02(5) 3_666 4_575
Si1 Na2 Na6 88.31(4) 3_666 4_575
S3 Na2 Na2 47.05(3) 3_666 3_666
S5 Na2 Na2 146.83(7) 1_655 3_666
S3 Na2 Na2 46.43(4) . 3_666
S6 Na2 Na2 106.02(6) 4_675 3_666
S5 Na2 Na2 81.24(5) 3_666 3_666
Si1 Na2 Na2 66.09(4) 3_666 3_666
Na6 Na2 Na2 64.20(5) 4_575 3_666
S3 Na2 Na2 117.88(6) 3_666 3_766
S5 Na2 Na2 48.80(4) 1_655 3_766
S3 Na2 Na2 101.33(6) . 3_766
S6 Na2 Na2 133.71(6) 4_675 3_766
S5 Na2 Na2 45.47(3) 3_666 3_766
Si1 Na2 Na2 79.74(5) 3_666 3_766
Na6 Na2 Na2 164.08(7) 4_575 3_766
Na2 Na2 Na2 118.91(7) 3_666 3_766
S3 Na2 Na6 85.81(5) 3_666 2_646
S5 Na2 Na6 96.75(5) 1_655 2_646
S3 Na2 Na6 46.82(4) . 2_646
S6 Na2 Na6 148.41(6) 4_675 2_646
S5 Na2 Na6 47.47(4) 3_666 2_646
Si1 Na2 Na6 68.87(4) 3_666 2_646
Na6 Na2 Na6 120.51(4) 4_575 2_646
Na2 Na2 Na6 56.31(4) 3_666 2_646
Na2 Na2 Na6 64.78(4) 3_766 2_646
S4 Na3 S4 96.43(5) 2_546 4_576
S4 Na3 S6 103.67(5) 2_546 .
S4 Na3 S6 99.49(5) 4_576 .
S4 Na3 S2 157.70(6) 2_546 1_455
S4 Na3 S2 98.69(5) 4_576 1_455
S6 Na3 S2 89.91(5) . 1_455
S4 Na3 S8 71.63(4) 2_546 2_546
S4 Na3 S8 97.77(5) 4_576 2_546
S6 Na3 S8 162.54(6) . 2_546
S2 Na3 S8 90.10(5) 1_455 2_546
S4 Na3 S1 85.86(4) 2_546 .
S4 Na3 S1 164.99(6) 4_576 .
S6 Na3 S1 65.62(4) . .
S2 Na3 S1 83.77(4) 1_455 .
S8 Na3 S1 97.03(5) 2_546 .
S4 Na3 Si2 37.05(3) 2_546 2_546
S4 Na3 Si2 106.61(5) 4_576 2_546
S6 Na3 Si2 133.84(5) . 2_546
S2 Na3 Si2 121.90(5) 1_455 2_546
S8 Na3 Si2 36.05(3) 2_546 2_546
S1 Na3 Si2 84.13(4) . 2_546
S4 Na3 Na3 48.38(4) 2_546 3_567
S4 Na3 Na3 48.05(4) 4_576 3_567
S6 Na3 Na3 107.52(6) . 3_567
S2 Na3 Na3 143.72(7) 1_455 3_567
S8 Na3 Na3 82.29(5) 2_546 3_567
S1 Na3 Na3 132.26(6) . 3_567
Si2 Na3 Na3 67.53(5) 2_546 3_567
S4 Na3 Na5 143.20(6) 2_546 4_476
S4 Na3 Na5 48.62(4) 4_576 4_476
S6 Na3 Na5 94.67(5) . 4_476
S2 Na3 Na5 50.17(4) 1_455 4_476
S8 Na3 Na5 98.72(5) 2_546 4_476
S1 Na3 Na5 130.93(5) . 4_476
Si2 Na3 Na5 131.08(5) 2_546 4_476
Na3 Na3 Na5 95.86(6) 3_567 4_476
S4 Na3 Na1 115.00(5) 2_546 1_455
S4 Na3 Na1 99.42(5) 4_576 1_455
S6 Na3 Na1 134.29(5) . 1_455
S2 Na3 Na1 46.22(3) 1_455 1_455
S8 Na3 Na1 43.97(3) 2_546 1_455
S1 Na3 Na1 92.97(4) . 1_455
Si2 Na3 Na1 78.10(4) 2_546 1_455
Na3 Na3 Na1 116.07(6) 3_567 1_455
Na5 Na3 Na1 68.63(4) 4_476 1_455
S4 Na3 Na6 147.47(6) 2_546 1_455
S4 Na3 Na6 100.77(5) 4_576 1_455
S6 Na3 Na6 46.43(4) . 1_455
S2 Na3 Na6 43.56(3) 1_455 1_455
S8 Na3 Na6 131.97(5) 2_546 1_455
S1 Na3 Na6 70.78(4) . 1_455
Si2 Na3 Na6 151.30(5) 2_546 1_455
Na3 Na3 Na6 140.50(7) 3_567 1_455
Na5 Na3 Na6 64.18(4) 4_476 1_455
Na1 Na3 Na6 89.22(4) 1_455 1_455
O1 Na4 S3 67.57(6) . .
O1 Na4 S1 172.62(8) . 1_655
S3 Na4 S1 118.15(6) . 1_655
O1 Na4 S8 66.72(6) . .
S3 Na4 S8 133.28(6) . .
S1 Na4 S8 108.25(5) 1_655 .
O1 Na4 S2 83.54(7) . .
S3 Na4 S2 88.63(5) . .
S1 Na4 S2 91.76(5) 1_655 .
S8 Na4 S2 95.39(5) . .
O1 Na4 S5 119.11(8) . 1_655
S3 Na4 S5 92.41(5) . 1_655
S1 Na4 S5 66.51(4) 1_655 1_655
S8 Na4 S5 101.36(5) . 1_655
S2 Na4 S5 155.79(6) . 1_655
S4 Na5 S6 167.66(7) 1_655 4_675
S4 Na5 S8 87.16(5) 1_655 .
S6 Na5 S8 95.88(5) 4_675 .
S4 Na5 S2 97.46(5) 1_655 4_675
S6 Na5 S2 75.74(4) 4_675 4_675
S8 Na5 S2 159.88(7) . 4_675
S4 Na5 S5 103.87(5) 1_655 1_655
S6 Na5 S5 86.37(5) 4_675 1_655
S8 Na5 S5 109.97(6) . 1_655
S2 Na5 S5 88.02(5) 4_675 1_655
S4 Na5 Si3 134.57(6) 1_655 4_675
S6 Na5 Si3 37.80(3) 4_675 4_675
S8 Na5 Si3 131.21(5) . 4_675
S2 Na5 Si3 37.94(3) 4_675 4_675
S5 Na5 Si3 86.45(4) 1_655 4_675
S4 Na5 Na3 48.13(4) 1_655 4_775
S6 Na5 Na3 124.78(5) 4_675 4_775
S8 Na5 Na3 132.93(6) . 4_775
S2 Na5 Na3 49.43(4) 4_675 4_775
S5 Na5 Na3 96.53(5) 1_655 4_775
Si3 Na5 Na3 87.17(4) 4_675 4_775
S4 Na5 Na1 44.53(3) 1_655 2_656
S6 Na5 Na1 136.31(6) 4_675 2_656
S8 Na5 Na1 42.80(3) . 2_656
S2 Na5 Na1 136.69(5) 4_675 2_656
S5 Na5 Na1 116.78(5) 1_655 2_656
Si3 Na5 Na1 156.75(6) 4_675 2_656
Na3 Na5 Na1 90.75(4) 4_775 2_656
S4 Na5 Na6 98.38(5) 1_655 4_675
S6 Na5 Na6 83.61(5) 4_675 4_675
S8 Na5 Na6 156.36(6) . 4_675
S2 Na5 Na6 42.35(4) 4_675 4_675
S5 Na5 Na6 46.39(4) 1_655 4_675
Si3 Na5 Na6 57.46(4) 4_675 4_675
Na3 Na5 Na6 61.79(4) 4_775 4_675
Na1 Na5 Na6 139.55(5) 2_656 4_675
S2 Na6 S6 89.54(5) . 1_655
S2 Na6 S3 174.57(7) . 2_656
S6 Na6 S3 95.89(5) 1_655 2_656
S2 Na6 S5 88.66(5) . 4_676
S6 Na6 S5 92.66(5) 1_655 4_676
S3 Na6 S5 91.23(5) 2_656 4_676
S2 Na6 S8 89.05(5) . .
S6 Na6 S8 118.38(6) 1_655 .
S3 Na6 S8 88.25(5) 2_656 .
S5 Na6 S8 148.85(6) 4_676 .
S2 Na6 Na1 130.73(6) . 2_656
S6 Na6 Na1 97.77(5) 1_655 2_656
S3 Na6 Na1 48.42(4) 2_656 2_656
S5 Na6 Na1 139.01(6) 4_676 2_656
S8 Na6 Na1 44.95(3) . 2_656
S2 Na6 Na2 137.40(6) . 4_676
S6 Na6 Na2 49.41(4) 1_655 4_676
S3 Na6 Na2 47.91(4) 2_656 4_676
S5 Na6 Na2 83.31(5) 4_676 4_676
S8 Na6 Na2 117.98(5) . 4_676
Na1 Na6 Na2 74.21(4) 2_656 4_676
S2 Na6 Na3 45.03(4) . 1_655
S6 Na6 Na3 44.59(4) 1_655 1_655
S3 Na6 Na3 140.40(6) 2_656 1_655
S5 Na6 Na3 88.83(5) 4_676 1_655
S8 Na6 Na3 110.88(5) . 1_655
Na1 Na6 Na3 125.48(5) 2_656 1_655
Na2 Na6 Na3 92.89(5) 4_676 1_655
S2 Na6 Na2 134.43(6) . 2_656
S6 Na6 Na2 100.96(5) 1_655 2_656
S3 Na6 Na2 44.54(3) 2_656 2_656
S5 Na6 Na2 47.08(4) 4_676 2_656
S8 Na6 Na2 122.04(5) . 2_656
Na1 Na6 Na2 91.96(5) 2_656 2_656
Na2 Na6 Na2 59.49(4) 4_676 2_656
Na3 Na6 Na2 126.86(5) 1_655 2_656
S2 Na6 Na5 44.37(4) . 4_576
S6 Na6 Na5 85.08(5) 1_655 4_576
S3 Na6 Na5 136.13(6) 2_656 4_576
S5 Na6 Na5 45.03(4) 4_676 4_576
S8 Na6 Na5 129.58(5) . 4_576
Na1 Na6 Na5 174.53(6) 2_656 4_576
Na2 Na6 Na5 111.06(5) 4_676 4_576
Na3 Na6 Na5 54.04(4) 1_655 4_576
Na2 Na6 Na5 92.07(5) 2_656 4_576
Si1 O1 Si2 151.25(16) . .
Si1 O1 Na4 101.07(11) . .
Si2 O1 Na4 100.79(11) . .

loop_
_geom_bond_atom_site_label_1
_geom_bond_atom_site_label_2
_geom_bond_distance
_geom_bond_site_symmetry_2
S1 Si3 2.1781(12) .
S1 Si1 2.1888(12) .
S1 Na4 2.8136(16) 1_455
S1 Na1 2.9566(16) .
S1 Na3 3.3518(17) .
S2 Si3 2.0875(12) .
S2 Na6 2.8168(18) .
S2 Na1 2.8362(17) .
S2 Na3 2.8919(16) 1_655
S2 Na5 2.9236(18) 4_576
S2 Na4 3.0093(19) .
S3 Si1 2.0919(12) .
S3 Na4 2.8097(17) .
S3 Na2 2.8408(16) 3_666
S3 Na1 2.8603(17) .
S3 Na2 2.8699(17) .
S3 Na6 2.9836(18) 2_646
S4 Si2 2.0801(13) .
S4 Na3 2.7999(17) 2_556
S4 Na3 2.8143(17) 4_675
S4 Na5 2.8361(17) 1_455
S4 Na1 2.8376(17) 2_556
S5 Si1 2.0697(12) .
S5 Na2 2.8466(16) 1_455
S5 Na5 2.9541(19) 1_455
S5 Na2 3.0046(18) 3_666
S5 Na6 3.024(2) 4_575
S5 Na4 3.3146(18) 1_455
S6 Si3 2.0731(13) .
S6 Na5 2.8566(17) 4_576
S6 Na3 2.8693(18) .
S6 Na2 2.9139(18) 4_576
S6 Na6 2.9611(19) 1_455
S7 Si3 2.1329(14) .
S7 Si2 2.1726(13) .
S7 Na1 2.8797(17) 2_556
S8 Si2 2.0739(12) .
S8 Na1 2.7496(16) 2_656
S8 Na4 2.8608(19) .
S8 Na5 2.8895(18) .
S8 Na3 3.2100(19) 2_556
S8 Na6 3.352(2) .
Si1 O1 1.642(2) .
Si1 Na2 3.3716(17) 3_666
Si2 O1 1.646(2) .
Si2 Na3 3.4513(18) 2_556
Si3 Na5 3.3672(17) 4_576
Na1 S8 2.7496(16) 2_646
Na1 S4 2.8376(17) 2_546
Na1 S7 2.8797(17) 2_546
Na1 Na6 3.769(2) 2_646
Na1 Na3 3.921(2) 1_655
Na1 Na5 4.045(2) 2_646
Na2 S3 2.8408(16) 3_666
Na2 S5 2.8466(16) 1_655
Na2 S6 2.9139(18) 4_675
Na2 S5 3.0045(18) 3_666
Na2 Si1 3.3715(17) 3_666
Na2 Na6 3.780(2) 4_575
Na2 Na2 3.914(3) 3_666
Na2 Na2 3.982(3) 3_766
Na2 Na6 4.090(2) 2_646
Na3 S4 2.7999(16) 2_546
Na3 S4 2.8144(17) 4_576
Na3 S2 2.8919(16) 1_455
Na3 S8 3.2101(19) 2_546
Na3 Si2 3.4512(18) 2_546
Na3 Na3 3.741(3) 3_567
Na3 Na5 3.753(2) 4_476
Na3 Na1 3.921(2) 1_455
Na3 Na6 4.086(2) 1_455
Na4 O1 2.543(3) .
Na4 S1 2.8136(16) 1_655
Na4 S5 3.3146(18) 1_655
Na5 S4 2.8361(17) 1_655
Na5 S6 2.8565(17) 4_675
Na5 S2 2.9236(18) 4_675
Na5 S5 2.9541(19) 1_655
Na5 Si3 3.3672(17) 4_675
Na5 Na3 3.753(2) 4_775
Na5 Na1 4.045(2) 2_656
Na5 Na6 4.174(2) 4_675
Na6 S6 2.9611(19) 1_655
Na6 S3 2.9837(18) 2_656
Na6 S5 3.024(2) 4_676
Na6 Na1 3.769(2) 2_656
Na6 Na2 3.780(2) 4_676
Na6 Na3 4.086(2) 1_655
Na6 Na2 4.090(2) 2_656
Na6 Na5 4.174(2) 4_576
